data_7103643
loop_
_publ_author_name
'Bian, Yongzhong'
'Wang, Rongming'
'Jiang, Jianzhuang'
'Lee, Chi-Hang'
'Wang, Jinzhi'
'Ng, Dennis K. P.'

_publ_section_title
;
 Synthesis, spectroscopic characterisation and structure of the first
 chiral heteroleptic bis(phthalocyaninato) rare earth complexes
;
_journal_coden_ASTM CHCOFS
_journal_issue 10
_journal_name_full
;
 Chemical Communications (Cambridge, United Kingdom)
;
_journal_page_first 1194
_journal_page_last 1195
_journal_paper_doi 10.1039/b301139a
_journal_year 2003
_chemical_formula_sum 'C85 H77 Cl3 N16 O6 Sm'
_chemical_formula_weight 1675.33
_space_group_IT_number 14
_symmetry_cell_setting monoclinic
_symmetry_space_group_name_Hall '-P 2yn'
_symmetry_space_group_name_H-M 'P 1 21/n 1'
_atom_sites_solution_hydrogens geom
_atom_sites_solution_primary direct
_atom_sites_solution_secondary difmap
_audit_creation_method SHELXL-97
_cell_angle_alpha 90.00
_cell_angle_beta 90.000(5)
_cell_angle_gamma 90.00
_cell_formula_units_Z 4
_cell_length_a 21.058(7)
_cell_length_b 17.615(6)
_cell_length_c 21.066(7)
_cell_measurement_temperature 293(2)
_cell_volume 7815(5)
_computing_molecular_graphics 'SIEMENS SHELXTL'
_computing_publication_material 'SIEMENS SHELXTL'
_computing_structure_refinement 'SHELXL-97 (Sheldrick, 1997)'
_computing_structure_solution 'SHELXS-97 (Sheldrick, 1990)'
_diffrn_ambient_temperature 293(2)
_diffrn_measured_fraction_theta_full 0.998
_diffrn_measured_fraction_theta_max 0.998
_diffrn_radiation_monochromator graphite
_diffrn_radiation_source 'fine-focus sealed tube'
_diffrn_radiation_type MoK\a
_diffrn_radiation_wavelength 0.71073
_diffrn_reflns_av_R_equivalents 0.0513
_diffrn_reflns_av_sigmaI/netI 0.0694
_diffrn_reflns_limit_h_max 25
_diffrn_reflns_limit_h_min -24
_diffrn_reflns_limit_k_max 20
_diffrn_reflns_limit_k_min -19
_diffrn_reflns_limit_l_max 25
_diffrn_reflns_limit_l_min -22
_diffrn_reflns_number 40268
_diffrn_reflns_theta_full 25.04
_diffrn_reflns_theta_max 25.04
_diffrn_reflns_theta_min 1.37
_exptl_absorpt_coefficient_mu 0.920
_exptl_absorpt_correction_T_max 0.7699
_exptl_absorpt_correction_T_min 0.6563
_exptl_absorpt_correction_type 'SEMI-EMPIRICAL FROM EQUIVALENTS'
_exptl_crystal_density_diffrn 1.424
_exptl_crystal_density_method 'not measured'
_exptl_crystal_F_000 3440
_exptl_crystal_size_max 0.50
_exptl_crystal_size_mid 0.40
_exptl_crystal_size_min 0.30
_refine_diff_density_max 3.440
_refine_diff_density_min -3.499
_refine_diff_density_rms 0.155
_refine_ls_extinction_method none
_refine_ls_goodness_of_fit_ref 1.085
_refine_ls_hydrogen_treatment mixed
_refine_ls_matrix_type full
_refine_ls_number_parameters 1018
_refine_ls_number_reflns 13761
_refine_ls_number_restraints 0
_refine_ls_restrained_S_all 1.085
_refine_ls_R_factor_all 0.1430
_refine_ls_R_factor_gt 0.1056
_refine_ls_shift/su_max 0.150
_refine_ls_shift/su_mean 0.003
_refine_ls_structure_factor_coef Fsqd
_refine_ls_weighting_details 'calc w=1/[\s^2^(Fo^2^)+(0.1015P)^2^+138.5656P] where P=(Fo^2^+2Fc^2^)/3'
_refine_ls_weighting_scheme calc
_refine_ls_wR_factor_gt 0.2931
_refine_ls_wR_factor_ref 0.3165
_reflns_number_gt 9050
_reflns_number_total 13761
_reflns_threshold_expression >2sigma(I)
_cod_data_source_file b301139a.txt
_cod_data_source_block Sm(Pc)[Pc(OC5H11)4]
_cod_depositor_comments
;
The following automatic conversions were performed:
'_symmetry_cell_setting' value 'MONOCLINIC' changed to 'monoclinic'
according to '/home/saulius/struct/CIF-dictionaries/cif_core.dic'
dictionary named 'cif_core.dic' version 2.4.1 from 2010-06-29.

Automatic conversion script
Id: cif_fix_enum 1527 2010-12-29 10:47:43Z saulius 
;
_cod_original_sg_symbol_H-M P2(1)/n
_cod_database_code 7103643

loop_
_symmetry_equiv_pos_as_xyz
'x, y, z'
'-x+1/2, y+1/2, -z+1/2'
'-x, -y, -z'
'x-1/2, -y-1/2, z-1/2'

loop_
_atom_site_label
_atom_site_type_symbol
_atom_site_fract_x
_atom_site_fract_y
_atom_site_fract_z
_atom_site_U_iso_or_equiv
_atom_site_adp_type
_atom_site_occupancy
_atom_site_symmetry_multiplicity
_atom_site_calc_flag
_atom_site_refinement_flags
_atom_site_disorder_assembly
_atom_site_disorder_group
Sm1 Sm 0.473830(0) 0.305850(0) 0.615860(0) 0.04174(0) Uani 1 1 d . . .
N1 N 0.528470(7) 0.220360(9) 0.541490(7) 0.05554(5) Uani 1 1 d . . .
N2 N 0.455770(8) 0.216180(10) 0.455440(8) 0.06369(6) Uani 1 1 d . . .
N3 N 0.396570(7) 0.231160(9) 0.553390(7) 0.05422(5) Uani 1 1 d . . .
N4 N 0.309100(8) 0.227460(10) 0.626060(8) 0.06604(6) Uani 1 1 d . . .
N5 N 0.407280(7) 0.226270(9) 0.685890(7) 0.05489(5) Uani 1 1 d . . .
N6 N 0.479490(8) 0.202200(10) 0.772610(8) 0.06490(6) Uani 1 1 d . . .
N7 N 0.540570(7) 0.214230(9) 0.674840(7) 0.05346(5) Uani 1 1 d . . .
N8 N 0.626060(8) 0.196530(9) 0.602160(8) 0.06068(5) Uani 1 1 d . . .
N9 N 0.490690(7) 0.378720(8) 0.712850(6) 0.04819(4) Uani 1 1 d . . .
N10 N 0.380810(8) 0.400800(10) 0.745720(8) 0.06511(6) Uani 1 1 d . . .
N11 N 0.385410(7) 0.393960(8) 0.630600(7) 0.04890(4) Uani 1 1 d . . .
N12 N 0.352390(6) 0.409010(8) 0.520160(7) 0.04918(4) Uani 1 1 d . . .
N13 N 0.466390(7) 0.392130(8) 0.525090(7) 0.04718(4) Uani 1 1 d . . .
N14 N 0.575770(7) 0.398090(8) 0.492550(7) 0.05076(5) Uani 1 1 d . . .
N15 N 0.571980(6) 0.377880(8) 0.605950(6) 0.04543(4) Uani 1 1 d . . .
N16 N 0.606820(7) 0.381540(9) 0.716880(7) 0.05423(5) Uani 1 1 d . . .
O1 O 0.729220(8) 0.165800(13) 0.508190(8) 0.11410(8) Uani 1 1 d . . .
O2 O 0.360600(9) 0.207829(14) 0.351040(8) 0.12112(9) Uani 1 1 d . . .
O3 O 0.203310(7) 0.209510(11) 0.717700(8) 0.09964(7) Uani 1 1 d . . .
O4 O 0.571270(8) 0.160890(12) 0.875330(7) 0.10044(7) Uani 1 1 d . . .
O5 O 0.294110(10) 0.304790(12) 0.333590(10) 0.11531(8) Uani 1 1 d . . .
C1 C 0.594360(9) 0.204190(11) 0.548060(10) 0.05943(6) Uani 1 1 d . . .
C2 C 0.620620(10) 0.189790(13) 0.484560(10) 0.06823(7) Uani 1 1 d . . .
C3 C 0.680340(11) 0.168870(15) 0.461250(11) 0.07832(8) Uani 1 1 d . . .
C4 C 0.688080(14) 0.157710(18) 0.397980(13) 0.10569(11) Uani 1 1 d . . .
H4B H 0.7279 0.1446 0.3824 0.127 Uiso 1 1 calc R . .
C5 C 0.636670(12) 0.165740(18) 0.355470(11) 0.10033(10) Uani 1 1 d . . .
H5A H 0.6431 0.1577 0.3123 0.120 Uiso 1 1 calc R . .
C6 C 0.577760(12) 0.185110(16) 0.376710(12) 0.08978(10) Uani 1 1 d . . .
H6B H 0.5439 0.1907 0.3487 0.108 Uiso 1 1 calc R . .
C7 C 0.569760(10) 0.196260(12) 0.441700(9) 0.06224(6) Uani 1 1 d . . .
C8 C 0.513200(10) 0.212500(11) 0.479500(9) 0.05882(6) Uani 1 1 d . . .
C9 C 0.402160(10) 0.222120(11) 0.487820(9) 0.06344(6) Uani 1 1 d . . .
C10 C 0.340860(11) 0.214460(13) 0.459410(10) 0.07449(7) Uani 1 1 d . . .
C11 C 0.316210(12) 0.209080(16) 0.396950(12) 0.08861(9) Uani 1 1 d . . .
C12 C 0.248930(12) 0.205940(18) 0.390340(12) 0.10564(11) Uani 1 1 d . . .
H12B H 0.2319 0.1990 0.3500 0.127 Uiso 1 1 calc R . .
C13 C 0.208760(13) 0.212660(18) 0.440300(12) 0.10047(11) Uani 1 1 d . . .
H13A H 0.1653 0.2151 0.4330 0.121 Uiso 1 1 calc R . .
C14 C 0.230500(12) 0.215890(17) 0.499980(13) 0.09894(10) Uani 1 1 d . . .
H14 H 0.2034 0.2149 0.5349 0.119 Uiso 1 1 calc R . .
C15 C 0.296550(9) 0.220810(13) 0.506530(11) 0.07576(7) Uani 1 1 d . . .
C16 C 0.334980(9) 0.226850(12) 0.569700(10) 0.06002(6) Uani 1 1 d . . .
C17 C 0.341520(9) 0.221780(10) 0.680470(8) 0.05235(6) Uani 1 1 d . . .
C18 C 0.314900(11) 0.209340(14) 0.740970(12) 0.08040(8) Uani 1 1 d . . .
C19 C 0.250640(10) 0.196490(15) 0.760790(10) 0.07606(8) Uani 1 1 d . . .
C20 C 0.242270(12) 0.179110(18) 0.824170(12) 0.10152(11) Uani 1 1 d . . .
H20A H 0.2012 0.1707 0.8389 0.122 Uiso 1 1 calc R . .
C21 C 0.291960(12) 0.173600(19) 0.866690(12) 0.10666(11) Uani 1 1 d . . .
H21A H 0.2837 0.1650 0.9095 0.128 Uiso 1 1 calc R . .
C22 C 0.354020(12) 0.180830(18) 0.845780(12) 0.10224(11) Uani 1 1 d . . .
H22A H 0.3884 0.1729 0.8727 0.123 Uiso 1 1 calc R . .
C23 C 0.361980(9) 0.200410(13) 0.782780(9) 0.06447(7) Uani 1 1 d . . .
C24 C 0.424660(10) 0.211750(11) 0.747330(9) 0.05851(6) Uani 1 1 d . . .
C25 C 0.534060(8) 0.200970(11) 0.741870(9) 0.05397(6) Uani 1 1 d . . .
C26 C 0.596000(10) 0.178750(13) 0.765260(11) 0.07403(8) Uani 1 1 d . . .
C27 C 0.613740(11) 0.158090(16) 0.827130(10) 0.08200(9) Uani 1 1 d . . .
C28 C 0.677700(12) 0.132180(19) 0.833750(14) 0.10638(11) Uani 1 1 d . . .
H28A H 0.6917 0.1133 0.8725 0.128 Uiso 1 1 calc R . .
C29 C 0.719290(12) 0.13514(2) 0.782050(12) 0.11920(12) Uani 1 1 d . . .
H29A H 0.7618 0.1233 0.7888 0.143 Uiso 1 1 calc R . .
C30 C 0.700840(13) 0.15416(2) 0.723330(14) 0.11063(12) Uani 1 1 d . . .
H30A H 0.7284 0.1513 0.6889 0.133 Uiso 1 1 calc R . .
C31 C 0.637220(8) 0.178790(13) 0.716370(9) 0.06077(6) Uani 1 1 d . . .
C32 C 0.601180(9) 0.198630(11) 0.659270(9) 0.06045(6) Uani 1 1 d . . .
C33 C 0.788750(13) 0.126260(19) 0.497511(15) 0.12832(12) Uani 1 1 d . . .
H33A H 0.8136 0.1478 0.4626 0.154 Uiso 1 1 calc R . .
C34 C 0.77256(2) 0.04280(3) 0.48784(2) 0.2359(3) Uani 1 1 d . . .
H34A H 0.7393 0.0372 0.4564 0.283 Uiso 1 1 calc R . .
H34B H 0.8096 0.0148 0.4737 0.283 Uiso 1 1 calc R . .
C35 C 0.75056(3) 0.01426(2) 0.55122(2) 0.2161(3) Uani 1 1 d . . .
H35A H 0.7406 -0.0388 0.5481 0.324 Uiso 1 1 calc R . .
H35B H 0.7134 0.0418 0.5641 0.324 Uiso 1 1 calc R . .
H35C H 0.7836 0.0215 0.5820 0.324 Uiso 1 1 calc R . .
C36 C 0.822930(19) 0.12857(4) 0.56019(2) 0.3001(3) Uani 1 1 d . . .
H36A H 0.7926 0.1264 0.5948 0.360 Uiso 1 1 calc R . .
H36B H 0.8514 0.0855 0.5638 0.360 Uiso 1 1 calc R . .
C37 C 0.859609(15) 0.20046(2) 0.56332(2) 0.17581(17) Uani 1 1 d . . .
H37A H 0.8821 0.2029 0.6029 0.264 Uiso 1 1 calc R . .
H37B H 0.8310 0.2428 0.5603 0.264 Uiso 1 1 calc R . .
H37C H 0.8894 0.2022 0.5288 0.264 Uiso 1 1 calc R . .
C38 C 0.358197(17) 0.15813(2) 0.288610(13) 0.15260(15) Uani 1 1 d . . .
H38A H 0.3163 0.1458 0.2713 0.183 Uiso 1 1 calc R . .
C39 C 0.40038(4) 0.09024(4) 0.31317(4) 0.4728(5) Uani 1 1 d . . .
H39A H 0.4405 0.0886 0.2906 0.567 Uiso 1 1 calc R . .
H39B H 0.4088 0.0954 0.3582 0.567 Uiso 1 1 calc R . .
C41 C 0.40671(3) 0.19531(4) 0.243420(19) 0.2823(4) Uani 1 1 d . . .
H41A H 0.4451 0.2087 0.2663 0.339 Uiso 1 1 calc R . .
H41B H 0.4178 0.1607 0.2094 0.339 Uiso 1 1 calc R . .
C42 C 0.37575(3) 0.26442(3) 0.21739(3) 0.2851(3) Uani 1 1 d . . .
H42A H 0.4049 0.2905 0.1900 0.428 Uiso 1 1 calc R . .
H42B H 0.3636 0.2973 0.2517 0.428 Uiso 1 1 calc R . .
H42C H 0.3387 0.2501 0.1937 0.428 Uiso 1 1 calc R . .
C43 C 0.143260(12) 0.173441(18) 0.722351(15) 0.10394(11) Uani 1 1 d . . .
H43A H 0.1278 0.1832 0.7655 0.125 Uiso 1 1 calc R . .
C44 C 0.149381(15) 0.08829(2) 0.716190(16) 0.12610(14) Uani 1 1 d . . .
H44A H 0.1716 0.0681 0.7528 0.151 Uiso 1 1 calc R . .
H44B H 0.1075 0.0655 0.7147 0.151 Uiso 1 1 calc R . .
C45 C 0.18521(2) 0.06883(2) 0.65694(3) 0.2307(3) Uani 1 1 d . . .
H45A H 0.1902 0.0148 0.6541 0.346 Uiso 1 1 calc R . .
H45B H 0.2263 0.0924 0.6581 0.346 Uiso 1 1 calc R . .
H45C H 0.1621 0.0868 0.6206 0.346 Uiso 1 1 calc R . .
C46 C 0.105540(11) 0.218489(14) 0.681260(12) 0.08143(8) Uani 1 1 d . . .
H46A H 0.1126 0.2058 0.6390 0.098 Uiso 1 1 calc R . .
C47 C 0.06708(4) 0.26837(6) 0.685721(18) 0.5324(7) Uani 1 1 d . . .
H47A H 0.0511 0.2809 0.6443 0.799 Uiso 1 1 calc R . .
H47B H 0.0866 0.3123 0.7042 0.799 Uiso 1 1 calc R . .
H47C H 0.0326 0.2518 0.7122 0.799 Uiso 1 1 calc R . .
C48 C 0.575370(14) 0.11399(2) 0.929290(13) 0.13449(14) Uani 1 1 d . . .
H48A H 0.6175 0.1180 0.9487 0.161 Uiso 1 1 calc R . .
C49 C 0.52502(3) 0.14029(4) 0.974870(19) 0.3080(3) Uani 1 1 d . . .
H49A H 0.5235 0.1071 1.0116 0.370 Uiso 1 1 calc R . .
H49B H 0.4837 0.1399 0.9545 0.370 Uiso 1 1 calc R . .
C51 C 0.56121(4) 0.03303(3) 0.91200(2) 0.5720(4) Uani 1 1 d . . .
H51A H 0.5554 0.0029 0.9501 0.686 Uiso 1 1 calc R . .
H51B H 0.5962 0.0117 0.8879 0.686 Uiso 1 1 calc R . .
C52 C 0.50142(2) 0.03250(3) 0.87279(3) 0.3191(4) Uani 1 1 d . . .
H52A H 0.4912 -0.0188 0.8611 0.479 Uiso 1 1 calc R . .
H52B H 0.5078 0.0623 0.8351 0.479 Uiso 1 1 calc R . .
H52C H 0.4672 0.0537 0.8971 0.479 Uiso 1 1 calc R . .
C53 C 0.547680(9) 0.383920(10) 0.742130(8) 0.05065(5) Uani 1 1 d . . .
C54 C 0.536800(11) 0.397800(12) 0.810820(9) 0.06724(7) Uani 1 1 d . . .
C55 C 0.579210(12) 0.411370(15) 0.859720(10) 0.08335(9) Uani 1 1 d . . .
H55A H 0.6230 0.4113 0.8543 0.100 Uiso 1 1 calc R . .
C56 C 0.548760(15) 0.42575(2) 0.920130(11) 0.12858(14) Uani 1 1 d . . .
H56A H 0.5748 0.4324 0.9554 0.154 Uiso 1 1 calc R . .
C57 C 0.488060(14) 0.43005(2) 0.928720(12) 0.14091(15) Uani 1 1 d . . .
H57A H 0.4715 0.4425 0.9683 0.169 Uiso 1 1 calc R . .
C58 C 0.448790(14) 0.415940(18) 0.878430(10) 0.10526(11) Uani 1 1 d . . .
H58A H 0.4051 0.4154 0.8846 0.126 Uiso 1 1 calc R . .
C59 C 0.473060(9) 0.402600(12) 0.818890(9) 0.06022(6) Uani 1 1 d . . .
C60 C 0.443300(9) 0.393280(11) 0.756110(8) 0.05573(6) Uani 1 1 d . . .
C61 C 0.354350(9) 0.402930(11) 0.686350(9) 0.05593(6) Uani 1 1 d . . .
C62 C 0.288380(9) 0.421360(13) 0.675070(11) 0.06746(7) Uani 1 1 d . . .
C63 C 0.237070(10) 0.437280(15) 0.716110(13) 0.08994(9) Uani 1 1 d . . .
H63A H 0.2423 0.4369 0.7599 0.108 Uiso 1 1 calc R . .
C64 C 0.181310(11) 0.452720(19) 0.690270(14) 0.11023(12) Uani 1 1 d . . .
H64A H 0.1476 0.4649 0.7169 0.132 Uiso 1 1 calc R . .
C65 C 0.170590(12) 0.451530(19) 0.623820(14) 0.11340(12) Uani 1 1 d . . .
H65A H 0.1302 0.4606 0.6076 0.136 Uiso 1 1 calc R . .
C66 C 0.221300(10) 0.436640(15) 0.583050(12) 0.08449(9) Uani 1 1 d . . .
H66A H 0.2163 0.4359 0.5392 0.101 Uiso 1 1 calc R . .
C67 C 0.279960(9) 0.422850(12) 0.611860(10) 0.06031(6) Uani 1 1 d . . .
C68 C 0.342110(8) 0.407170(10) 0.583270(9) 0.05300(6) Uani 1 1 d . . .
C69 C 0.409220(8) 0.404230(9) 0.494400(8) 0.04509(5) Uani 1 1 d . . .
C70 C 0.420230(8) 0.415590(10) 0.427780(8) 0.04794(5) Uani 1 1 d . . .
C71 C 0.380040(10) 0.428320(12) 0.375550(9) 0.06540(7) Uani 1 1 d . . .
H71A H 0.3362 0.4301 0.3806 0.078 Uiso 1 1 calc R . .
C72 C 0.406960(12) 0.437920(13) 0.317410(10) 0.08114(8) Uani 1 1 d . . .
H72A H 0.3811 0.4464 0.2823 0.097 Uiso 1 1 calc R . .
C73 C 0.474000(11) 0.435130(13) 0.309430(10) 0.07047(7) Uani 1 1 d . . .
H73A H 0.4911 0.4394 0.2689 0.085 Uiso 1 1 calc R . .
C74 C 0.513560(10) 0.426410(12) 0.359680(9) 0.06226(7) Uani 1 1 d . . .
H74A H 0.5574 0.4284 0.3548 0.075 Uiso 1 1 calc R . .
C75 C 0.485970(9) 0.414370(11) 0.418910(8) 0.05365(6) Uani 1 1 d . . .
C76 C 0.513440(8) 0.398690(10) 0.481880(8) 0.04499(5) Uani 1 1 d . . .
C77 C 0.601060(8) 0.391830(10) 0.549390(8) 0.04696(5) Uani 1 1 d . . .
C78 C 0.670010(8) 0.400460(11) 0.560330(9) 0.05099(6) Uani 1 1 d . . .
C79 C 0.720790(10) 0.414210(13) 0.520660(11) 0.07222(7) Uani 1 1 d . . .
H79A H 0.7155 0.4178 0.4769 0.087 Uiso 1 1 calc R . .
C80 C 0.779710(9) 0.422400(16) 0.548190(12) 0.09221(9) Uani 1 1 d . . .
H80A H 0.8147 0.4315 0.5223 0.111 Uiso 1 1 calc R . .
C81 C 0.788570(11) 0.417500(17) 0.613140(14) 0.10834(11) Uani 1 1 d . . .
H81A H 0.8290 0.4244 0.6299 0.130 Uiso 1 1 calc R . .
C82 C 0.738760(10) 0.402710(17) 0.653330(13) 0.09468(10) Uani 1 1 d . . .
H82A H 0.7446 0.3991 0.6970 0.114 Uiso 1 1 calc R . .
C83 C 0.679050(8) 0.393280(11) 0.625830(9) 0.05497(6) Uani 1 1 d . . .
C84 C 0.616120(8) 0.382600(10) 0.654180(8) 0.04965(5) Uani 1 1 d . . .
C85 C -0.54725(2) 0.06745(2) 0.616499(14) 0.15986(17) Uani 1 1 d . . .
Cl1 Cl -0.490261(16) 0.017311(14) 0.57999(2) 0.3240(2) Uani 0.60 1 d P A 1
Cl2 Cl -0.549059(15) 0.025650(11) 0.690260(10) 0.23113(13) Uani 0.60 1 d P A 1
Cl1' Cl -0.54885(5) 0.02951(3) 0.561710(19) 0.6362(6) Uani 0.40 1 d P A 2
Cl2' Cl -0.61894(3) 0.04502(2) 0.67450(2) 1.1923(2) Uani 0.40 1 d P A 2
Cl3 Cl -0.614879(12) 0.033690(11) 0.58290(2) 0.5948(2) Uani 1 1 d . A .
C40 C 0.36302(3) 0.02124(5) 0.30056(4) 0.4324(6) Uani 1 1 d . . .
H40A H 0.3869 -0.0226 0.3133 0.649 Uiso 1 1 calc R . .
H40B H 0.3537 0.0181 0.2560 0.649 Uiso 1 1 calc R . .
H40C H 0.3240 0.0232 0.3241 0.649 Uiso 1 1 calc R . .
C50 C 0.54244(2) 0.22036(5) 0.99489(3) 0.4055(4) Uani 1 1 d . . .
H50A H 0.5101 0.2401 1.0224 0.608 Uiso 1 1 calc R . .
H50B H 0.5460 0.2520 0.9580 0.608 Uiso 1 1 calc R . .
H50C H 0.5823 0.2196 1.0170 0.608 Uiso 1 1 calc R . .
O6 O 0.39839(2) 0.30218(2) 0.87607(2) 0.2487(2) Uani 1 1 d . . .

loop_
_atom_site_aniso_label
_atom_site_aniso_U_11
_atom_site_aniso_U_22
_atom_site_aniso_U_33
_atom_site_aniso_U_23
_atom_site_aniso_U_13
_atom_site_aniso_U_12
Sm1 0.04178(0) 0.04315(0) 0.04030(0) 0.00125(0) -0.00230(0) -0.00128(0)
N1 0.06236(9) 0.05617(9) 0.04809(8) -0.00892(7) -0.00038(7) 0.00139(8)
N2 0.06661(10) 0.07127(10) 0.05318(9) -0.00883(8) -0.00034(8) -0.00696(9)
N3 0.04633(8) 0.04839(8) 0.06794(9) -0.00260(8) -0.00836(7) -0.01269(7)
N4 0.05846(9) 0.06352(10) 0.07614(10) 0.00889(9) -0.01165(8) -0.01446(8)
N5 0.05616(8) 0.05375(8) 0.05477(8) 0.00050(7) 0.00463(7) -0.00653(7)
N6 0.06310(9) 0.06928(10) 0.06231(9) 0.02066(8) 0.00429(8) 0.00331(8)
N7 0.04926(8) 0.06210(9) 0.04901(8) 0.00882(7) -0.00500(7) 0.00050(7)
N8 0.06545(9) 0.05768(9) 0.05891(9) -0.00473(8) -0.00286(8) 0.02187(8)
N9 0.05327(8) 0.04779(8) 0.04351(7) -0.00203(7) -0.00718(7) -0.00469(7)
N10 0.05586(9) 0.07668(11) 0.06279(9) -0.00558(9) 0.01052(8) 0.00845(8)
N11 0.04307(7) 0.05274(8) 0.05089(8) 0.00339(7) -0.00101(6) -0.00104(7)
N12 0.04186(7) 0.05275(8) 0.05294(8) 0.00762(7) -0.00966(6) -0.00121(7)
N13 0.04605(7) 0.04489(8) 0.05061(8) 0.00741(7) -0.00470(6) -0.00320(6)
N14 0.05468(8) 0.05296(8) 0.04464(7) 0.00750(7) 0.00417(7) -0.00721(7)
N15 0.04228(7) 0.05496(8) 0.03904(7) 0.00431(7) -0.00317(6) -0.00183(7)
N16 0.05300(8) 0.06162(9) 0.04807(8) -0.00074(7) -0.01675(7) -0.00988(7)
O1 0.08105(10) 0.17823(17) 0.08302(11) -0.03320(12) -0.00528(9) 0.03827(11)
O2 0.09355(12) 0.1964(2) 0.07342(10) -0.02890(12) -0.00700(10) -0.02190(13)
O3 0.05394(8) 0.14640(15) 0.09859(11) 0.04198(10) 0.00751(8) -0.01321(9)
O4 0.08299(10) 0.14862(15) 0.06971(9) 0.03301(10) -0.00860(8) 0.00597(11)
O5 0.11054(14) 0.11688(15) 0.11851(14) -0.00886(12) -0.01737(12) 0.00091(12)
C1 0.05740(10) 0.05353(11) 0.06735(11) -0.00149(9) 0.01705(9) 0.01135(9)
C2 0.06662(12) 0.08341(14) 0.05466(11) -0.01248(11) 0.00540(10) 0.01074(11)
C3 0.07273(13) 0.09911(17) 0.06312(12) -0.00490(13) 0.00380(11) 0.00245(13)
C4 0.10560(19) 0.1200(2) 0.09144(17) -0.03279(16) 0.01272(15) 0.01510(17)
C5 0.08903(16) 0.1544(2) 0.05758(12) -0.02971(14) 0.01224(12) 0.01846(17)
C6 0.07903(15) 0.1183(2) 0.07203(14) -0.00973(15) -0.00425(12) 0.00180(15)
C7 0.07493(12) 0.06365(11) 0.04815(9) -0.00917(9) 0.01707(9) 0.01073(10)
C8 0.07135(12) 0.05195(11) 0.05316(10) -0.00396(9) 0.00422(9) -0.00789(9)
C9 0.07806(12) 0.05195(10) 0.06032(11) -0.01515(9) -0.02192(10) -0.00842(10)
C10 0.08060(13) 0.08915(14) 0.05372(11) -0.00944(11) 0.00009(10) -0.03391(11)
C11 0.07730(14) 0.1168(2) 0.07178(14) -0.00418(14) -0.02025(12) -0.01827(14)
C12 0.09758(16) 0.1438(2) 0.07553(14) 0.00996(15) -0.04678(11) -0.02554(16)
C13 0.08235(15) 0.1349(2) 0.08417(16) 0.00292(16) -0.03065(13) 0.00123(16)
C14 0.07508(14) 0.1183(2) 0.10339(18) 0.01146(16) -0.03122(13) -0.01503(15)
C15 0.05911(10) 0.06702(12) 0.10114(14) 0.01844(11) -0.04450(9) -0.01496(10)
C16 0.05520(10) 0.05638(11) 0.06849(12) -0.00140(10) -0.00393(9) -0.00947(9)
C17 0.06293(10) 0.04478(9) 0.04935(9) 0.00204(8) 0.01540(8) -0.00956(8)
C18 0.07432(14) 0.08471(15) 0.08218(14) 0.01902(12) -0.00584(12) -0.01063(12)
C19 0.04730(10) 0.11588(18) 0.06500(12) 0.02339(12) 0.00628(9) -0.00259(12)
C20 0.06901(14) 0.1634(3) 0.07212(14) 0.01837(17) 0.00314(12) -0.00815(17)
C21 0.07681(15) 0.1693(3) 0.07392(14) 0.03099(16) 0.02047(12) 0.00779(17)
C22 0.07736(15) 0.1555(3) 0.07390(14) 0.02381(16) 0.01133(13) -0.00287(17)
C23 0.05704(11) 0.08623(14) 0.05015(10) 0.01437(10) -0.00510(9) -0.00748(11)
C24 0.07719(12) 0.04946(10) 0.04889(10) 0.01167(8) -0.00204(9) 0.00549(9)
C25 0.04514(9) 0.05698(10) 0.05980(10) 0.00689(9) -0.00671(8) 0.01645(8)
C26 0.06339(12) 0.08143(15) 0.07728(13) 0.00977(12) -0.01716(11) 0.01120(11)
C27 0.07571(14) 0.11702(18) 0.05328(11) 0.01460(13) -0.01265(11) -0.00229(14)
C28 0.07512(15) 0.1463(2) 0.09770(18) 0.02661(18) -0.00137(14) 0.01670(17)
C29 0.06663(13) 0.2090(3) 0.08197(15) 0.02725(18) -0.02321(12) 0.04502(16)
C30 0.08179(17) 0.1509(3) 0.09921(19) 0.0063(2) -0.00812(15) -0.00010(19)
C31 0.04141(9) 0.08708(14) 0.05383(10) 0.00133(10) -0.01166(8) 0.01080(9)
C32 0.05992(11) 0.06174(11) 0.05970(11) -0.00242(10) -0.00147(9) 0.01745(9)
C33 0.10838(16) 0.1452(2) 0.1313(2) 0.00975(19) 0.06704(14) 0.04868(16)
C34 0.1787(4) 0.3080(6) 0.2209(5) -0.0842(4) 0.0120(4) 0.0737(4)
C35 0.3157(6) 0.1189(3) 0.2136(5) 0.0288(3) 0.0293(5) 0.0356(4)
C36 0.1942(3) 0.3016(6) 0.4044(5) -0.1213(5) -0.2197(2) 0.0926(3)
C37 0.1205(2) 0.1595(3) 0.2474(3) -0.0577(3) 0.10288(19) -0.0077(2)
C38 0.1799(3) 0.1933(3) 0.08457(15) -0.0169(2) -0.08185(14) 0.0046(3)
C39 0.4523(8) 0.3968(7) 0.5693(12) -0.2163(8) -0.2152(8) 0.2963(5)
C41 0.2670(6) 0.4969(11) 0.0829(3) 0.0314(4) -0.0183(3) 0.0735(6)
C42 0.2973(6) 0.2690(5) 0.2889(5) -0.1438(4) -0.1026(5) 0.1384(4)
C43 0.06520(14) 0.1261(2) 0.1205(2) 0.00693(19) -0.00764(15) -0.00239(15)
C44 0.1053(2) 0.1268(3) 0.1461(3) 0.0085(2) -0.0177(2) -0.0115(2)
C45 0.2000(4) 0.0918(2) 0.4003(7) 0.0533(4) 0.0230(5) -0.0253(3)
C46 0.07406(14) 0.09073(16) 0.07949(14) -0.00540(13) -0.01344(12) -0.00572(13)
C47 0.6454(12) 0.9148(17) 0.03704(18) -0.0484(5) 0.0605(4) 0.3069(11)
C48 0.08263(17) 0.2225(3) 0.09829(18) 0.0613(2) -0.01530(15) 0.0170(2)
C49 0.2796(6) 0.4924(7) 0.1521(2) 0.1994(3) 0.0455(3) -0.0287(5)
C51 1.0555(9) 0.4099(4) 0.2506(4) 0.2408(3) 0.3669(5) 0.5388(4)
C52 0.1320(3) 0.2596(5) 0.5657(9) 0.1928(5) -0.0834(5) -0.0607(4)
C53 0.05590(10) 0.05148(10) 0.04457(9) 0.00493(8) -0.00811(8) -0.01085(8)
C54 0.09278(14) 0.06933(13) 0.03960(9) -0.00084(9) -0.01147(10) -0.00096(12)
C55 0.08006(14) 0.11411(19) 0.05588(12) -0.00121(13) -0.01379(11) -0.01079(14)
C56 0.1448(2) 0.2059(3) 0.03512(11) -0.01641(17) -0.02699(13) 0.0114(2)
C57 0.09565(19) 0.2691(4) 0.05799(13) -0.05559(18) -0.00390(14) 0.0157(2)
C58 0.10675(18) 0.1650(3) 0.04404(11) -0.02983(14) -0.01255(12) 0.00360(19)
C59 0.06056(11) 0.07156(12) 0.04853(10) -0.00831(10) -0.00035(9) -0.00462(10)
C60 0.07601(12) 0.05097(10) 0.04020(9) -0.00924(8) 0.01554(8) -0.00258(9)
C61 0.05120(10) 0.06147(11) 0.05511(10) -0.00226(9) 0.00814(8) 0.01172(9)
C62 0.05022(10) 0.06659(12) 0.08557(14) -0.00020(12) 0.00716(10) -0.00090(10)
C63 0.05835(11) 0.10883(18) 0.10263(16) -0.00442(15) 0.03144(11) 0.01752(13)
C64 0.05937(13) 0.1449(3) 0.1265(2) -0.0008(2) 0.02819(14) 0.01357(16)
C65 0.05929(13) 0.1614(3) 0.1195(2) 0.0234(2) 0.01149(14) 0.03065(16)
C66 0.04883(11) 0.11424(18) 0.09040(15) 0.03387(14) 0.00665(11) 0.01191(12)
C67 0.04707(9) 0.06320(11) 0.07066(12) 0.01618(10) 0.00581(9) 0.00365(9)
C68 0.04109(9) 0.04923(10) 0.06869(11) 0.01141(9) -0.00191(8) 0.00682(8)
C69 0.04867(9) 0.03924(8) 0.04736(9) 0.01297(7) -0.01043(7) -0.00284(7)
C70 0.05609(9) 0.04230(9) 0.04543(9) 0.00285(8) -0.01364(8) 0.00528(8)
C71 0.07215(12) 0.06469(12) 0.05935(11) 0.00774(10) -0.01091(10) -0.00121(11)
C72 0.12401(18) 0.07159(14) 0.04781(10) 0.00644(10) -0.02586(11) 0.01015(13)
C73 0.09040(14) 0.07113(13) 0.04989(11) 0.00399(10) -0.00737(11) -0.00065(12)
C74 0.07527(12) 0.06655(12) 0.04495(9) 0.00427(9) -0.00135(9) -0.00995(11)
C75 0.06753(11) 0.05279(10) 0.04062(9) 0.00166(8) -0.00556(8) -0.01250(9)
C76 0.04651(9) 0.04479(9) 0.04367(9) 0.00911(8) -0.00318(7) -0.00437(8)
C77 0.03812(8) 0.05551(10) 0.04725(9) -0.00443(8) 0.00353(7) -0.00205(8)
C78 0.03956(8) 0.05386(10) 0.05956(10) 0.00295(9) 0.01160(8) -0.00440(8)
C79 0.05791(11) 0.07832(14) 0.08042(14) 0.01248(12) 0.00734(11) 0.00685(11)
C80 0.03476(9) 0.12707(19) 0.11479(17) 0.04814(15) 0.01016(11) -0.00559(12)
C81 0.05282(12) 0.1336(2) 0.1386(2) 0.05420(17) -0.01790(14) -0.00844(14)
C82 0.04289(10) 0.1378(2) 0.10335(16) 0.03009(16) -0.02294(11) -0.00774(13)
C83 0.04308(9) 0.06243(11) 0.05940(10) 0.01069(9) -0.01086(8) -0.00887(8)
C84 0.04493(9) 0.04975(9) 0.05426(10) 0.00862(8) -0.00781(8) -0.00534(8)
C85 0.2532(4) 0.1506(3) 0.07577(18) -0.02599(19) -0.0060(2) 0.0813(3)
Cl1 0.3085(3) 0.12780(16) 0.5358(5) 0.0260(3) 0.0863(4) 0.06602(18)
Cl2 0.4124(3) 0.10349(11) 0.17749(16) -0.03434(11) 0.07773(19) -0.02516(17)
Cl1' 1.5503(16) 0.1375(3) 0.2207(3) -0.0110(3) 0.3952(4) -0.0286(6)
Cl2' 2.0000(4) 0.1105(2) 1.4665(3) 0.1341(2) 1.6374(2) 0.1655(3)
Cl3 0.4564(2) 0.13812(13) 1.1899(6) 0.0320(3) -0.4165(3) -0.06833(15)
C40 0.1756(4) 0.6169(12) 0.5046(11) -0.1780(9) -0.0638(5) -0.1446(5)
C50 0.2186(3) 0.4579(10) 0.5399(7) 0.2098(7) 0.2566(3) 0.1167(5)
O6 0.2781(4) 0.2244(4) 0.2436(4) -0.0150(3) -0.0107(3) 0.0153(3)

loop_
_atom_type_symbol
_atom_type_description
_atom_type_scat_dispersion_real
_atom_type_scat_dispersion_imag
_atom_type_scat_source
C C 0.0033 0.0016 'International Tables Vol C Tables 4.2.6.8 and 6.1.1.4'
H H 0.0000 0.0000 'International Tables Vol C Tables 4.2.6.8 and 6.1.1.4'
N N 0.0061 0.0033 'International Tables Vol C Tables 4.2.6.8 and 6.1.1.4'
O O 0.0106 0.0060 'International Tables Vol C Tables 4.2.6.8 and 6.1.1.4'
Sm Sm -0.1638 3.4418 'International Tables Vol C Tables 4.2.6.8 and 6.1.1.4'
Cl Cl 0.1484 0.1585 'International Tables Vol C Tables 4.2.6.8 and 6.1.1.4'

loop_
_geom_angle_atom_site_label_1
_geom_angle_atom_site_label_2
_geom_angle_atom_site_label_3
_geom_angle
_geom_angle_site_symmetry_1
_geom_angle_site_symmetry_3
_geom_angle_publ_flag
N15 Sm1 N9 70.968(12) . . ?
N15 Sm1 N11 109.07(3) . . ?
N9 Sm1 N11 70.743(14) . . ?
N15 Sm1 N13 70.347(13) . . ?
N9 Sm1 N13 109.69(3) . . ?
N11 Sm1 N13 69.887(15) . . ?
N15 Sm1 N1 82.37(2) . . ?
N9 Sm1 N1 141.997(14) . . ?
N11 Sm1 N1 145.735(10) . . ?
N13 Sm1 N1 84.98(2) . . ?
N15 Sm1 N5 145.944(10) . . ?
N9 Sm1 N5 83.16(2) . . ?
N11 Sm1 N5 81.51(2) . . ?
N13 Sm1 N5 141.482(13) . . ?
N1 Sm1 N5 107.36(2) . . ?
N15 Sm1 N3 142.246(13) . . ?
N9 Sm1 N3 145.283(9) . . ?
N11 Sm1 N3 84.50(2) . . ?
N13 Sm1 N3 82.67(2) . . ?
N1 Sm1 N3 69.07(2) . . ?
N5 Sm1 N3 69.06(2) . . ?
N15 Sm1 N7 84.31(2) . . ?
N9 Sm1 N7 80.79(2) . . ?
N11 Sm1 N7 141.547(14) . . ?
N13 Sm1 N7 146.469(11) . . ?
N1 Sm1 N7 69.80(2) . . ?
N5 Sm1 N7 69.65(2) . . ?
N3 Sm1 N7 107.10(2) . . ?
C8 N1 C1 107.777(17) . . ?
C8 N1 Sm1 124.531(19) . . ?
C1 N1 Sm1 121.118(16) . . ?
C8 N2 C9 126.21(3) . . ?
C16 N3 C9 109.151(18) . . ?
C16 N3 Sm1 121.95(2) . . ?
C9 N3 Sm1 122.157(17) . . ?
C16 N4 C17 124.41(3) . . ?
C24 N5 C17 109.446(17) . . ?
C24 N5 Sm1 121.25(2) . . ?
C17 N5 Sm1 123.201(16) . . ?
C24 N6 C25 125.63(3) . . ?
C32 N7 C25 107.250(16) . . ?
C32 N7 Sm1 123.317(18) . . ?
C25 N7 Sm1 123.019(15) . . ?
C32 N8 C1 125.67(3) . . ?
C53 N9 C60 109.21(3) . . ?
C53 N9 Sm1 123.154(14) . . ?
C60 N9 Sm1 123.20(2) . . ?
C60 N10 C61 123.443(17) . . ?
C61 N11 C68 106.85(3) . . ?
C61 N11 Sm1 123.542(15) . . ?
C68 N11 Sm1 121.473(19) . . ?
C69 N12 C68 123.446(16) . . ?
C76 N13 C69 108.08(3) . . ?
C76 N13 Sm1 122.194(18) . . ?
C69 N13 Sm1 121.106(14) . . ?
C77 N14 C76 123.605(16) . . ?
C77 N15 C84 109.30(3) . . ?
C77 N15 Sm1 123.424(14) . . ?
C84 N15 Sm1 122.706(19) . . ?
C84 N16 C53 121.513(17) . . ?
C3 O1 C33 122.22(3) . . ?
C11 O2 C38 125.80(3) . . ?
C19 O3 C43 121.92(3) . . ?
C27 O4 C48 122.93(3) . . ?
N8 C1 N1 126.44(2) . . ?
N8 C1 C2 125.08(3) . . ?
N1 C1 C2 108.23(2) . . ?
C3 C2 C7 118.73(3) . . ?
C3 C2 C1 134.67(2) . . ?
C7 C2 C1 106.50(3) . . ?
C4 C3 C2 119.39(2) . . ?
C4 C3 O1 126.01(3) . . ?
C2 C3 O1 114.50(3) . . ?
C3 C4 C5 121.08(3) . . ?
C6 C5 C4 120.99(3) . . ?
C5 C6 C7 117.92(2) . . ?
C6 C7 C2 121.85(3) . . ?
C6 C7 C8 131.43(2) . . ?
C2 C7 C8 106.68(3) . . ?
N2 C8 N1 125.939(19) . . ?
N2 C8 C7 123.38(3) . . ?
N1 C8 C7 110.65(3) . . ?
N2 C9 N3 126.25(2) . . ?
N2 C9 C10 123.18(3) . . ?
N3 C9 C10 110.43(2) . . ?
C15 C10 C11 115.44(3) . . ?
C15 C10 C9 107.74(3) . . ?
C11 C10 C9 136.53(2) . . ?
O2 C11 C10 114.45(3) . . ?
O2 C11 C12 128.32(3) . . ?
C10 C11 C12 117.22(2) . . ?
C13 C12 C11 122.77(3) . . ?
C14 C13 C12 121.29(3) . . ?
C13 C14 C15 115.76(3) . . ?
C10 C15 C14 126.97(3) . . ?
C10 C15 C16 105.71(3) . . ?
C14 C15 C16 127.09(2) . . ?
N4 C16 N3 129.382(19) . . ?
N4 C16 C15 123.99(3) . . ?
N3 C16 C15 106.63(3) . . ?
N4 C17 N5 125.01(2) . . ?
N4 C17 C18 125.69(3) . . ?
N5 C17 C18 109.29(2) . . ?
C23 C18 C17 108.63(3) . . ?
C23 C18 C19 119.33(3) . . ?
C17 C18 C19 131.53(2) . . ?
O3 C19 C20 125.87(3) . . ?
O3 C19 C18 117.90(3) . . ?
C20 C19 C18 115.90(2) . . ?
C21 C20 C19 123.09(3) . . ?
C20 C21 C22 120.15(3) . . ?
C23 C22 C21 116.30(2) . . ?
C18 C23 C22 124.96(3) . . ?
C18 C23 C24 107.65(3) . . ?
C22 C23 C24 127.33(2) . . ?
N6 C24 N5 131.12(2) . . ?
N6 C24 C23 123.84(3) . . ?
N5 C24 C23 104.79(2) . . ?
N6 C25 N7 124.227(19) . . ?
N6 C25 C26 128.46(3) . . ?
N7 C25 C26 106.989(19) . . ?
C31 C26 C27 122.59(3) . . ?
C31 C26 C25 108.67(3) . . ?
C27 C26 C25 128.73(2) . . ?
O4 C27 C26 120.73(3) . . ?
O4 C27 C28 124.13(3) . . ?
C26 C27 C28 115.10(2) . . ?
C29 C28 C27 120.16(3) . . ?
C30 C29 C28 123.16(3) . . ?
C29 C30 C31 116.54(3) . . ?
C26 C31 C30 122.04(3) . . ?
C26 C31 C32 107.11(3) . . ?
C30 C31 C32 130.43(2) . . ?
N8 C32 N7 127.406(19) . . ?
N8 C32 C31 122.63(3) . . ?
N7 C32 C31 109.87(2) . . ?
O1 C33 C36 105.32(3) . . ?
O1 C33 C34 106.89(3) . . ?
C36 C33 C34 104.52(4) . . ?
C35 C34 C33 105.88(4) . . ?
C37 C36 C33 108.12(4) . . ?
C41 C38 C39 98.71(5) . . ?
C41 C38 O2 104.90(4) . . ?
C39 C38 O2 97.41(4) . . ?
C40 C39 C38 105.43(6) . . ?
C42 C41 C38 106.56(5) . . ?
C46 C43 O3 101.92(3) . . ?
C46 C43 C44 123.43(3) . . ?
O3 C43 C44 111.26(3) . . ?
C45 C44 C43 109.98(3) . . ?
C47 C46 C43 137.81(3) . . ?
O4 C48 C51 110.44(3) . . ?
O4 C48 C49 106.95(4) . . ?
C51 C48 C49 107.91(4) . . ?
C48 C49 C50 107.07(5) . . ?
C48 C51 C52 107.76(5) . . ?
N9 C53 N16 129.38(3) . . ?
N9 C53 C54 108.58(2) . . ?
N16 C53 C54 121.962(18) . . ?
C59 C54 C55 122.33(3) . . ?
C59 C54 C53 106.569(18) . . ?
C55 C54 C53 130.84(3) . . ?
C54 C55 C56 113.50(3) . . ?
C57 C56 C55 124.83(3) . . ?
C56 C57 C58 118.61(3) . . ?
C57 C58 C59 120.89(3) . . ?
C54 C59 C58 119.55(2) . . ?
C54 C59 C60 107.56(2) . . ?
C58 C59 C60 132.86(3) . . ?
N10 C60 N9 128.49(2) . . ?
N10 C60 C59 123.596(18) . . ?
N9 C60 C59 107.88(3) . . ?
N11 C61 N10 126.34(3) . . ?
N11 C61 C62 110.35(2) . . ?
N10 C61 C62 123.155(19) . . ?
C67 C62 C63 120.13(3) . . ?
C67 C62 C61 107.096(18) . . ?
C63 C62 C61 132.77(3) . . ?
C64 C63 C62 117.92(3) . . ?
C63 C64 C65 123.00(3) . . ?
C66 C65 C64 119.25(3) . . ?
C65 C66 C67 116.22(3) . . ?
C62 C67 C66 123.40(2) . . ?
C62 C67 C68 106.59(2) . . ?
C66 C67 C68 130.01(3) . . ?
N12 C68 N11 127.94(2) . . ?
N12 C68 C67 122.952(18) . . ?
N11 C68 C67 109.07(3) . . ?
N12 C69 N13 127.47(3) . . ?
N12 C69 C70 122.714(17) . . ?
N13 C69 C70 109.74(2) . . ?
C75 C70 C71 119.62(2) . . ?
C75 C70 C69 106.766(15) . . ?
C71 C70 C69 133.60(2) . . ?
C72 C71 C70 118.27(3) . . ?
C71 C72 C73 121.05(2) . . ?
C74 C73 C72 121.43(3) . . ?
C73 C74 C75 117.42(3) . . ?
C74 C75 C70 122.065(19) . . ?
C74 C75 C76 132.18(3) . . ?
C70 C75 C76 105.75(2) . . ?
N14 C76 N13 127.49(2) . . ?
N14 C76 C75 122.714(17) . . ?
N13 C76 C75 109.57(3) . . ?
N14 C77 N15 129.02(3) . . ?
N14 C77 C78 122.084(17) . . ?
N15 C77 C78 108.89(2) . . ?
C79 C78 C83 120.56(2) . . ?
C79 C78 C77 133.28(2) . . ?
C83 C78 C77 106.156(15) . . ?
C80 C79 C78 117.51(3) . . ?
C79 C80 C81 122.10(2) . . ?
C82 C81 C80 121.24(3) . . ?
C81 C82 C83 117.09(3) . . ?
C82 C83 C78 121.46(2) . . ?
C82 C83 C84 131.40(3) . . ?
C78 C83 C84 106.89(2) . . ?
N16 C84 N15 128.96(2) . . ?
N16 C84 C83 122.509(18) . . ?
N15 C84 C83 108.47(3) . . ?
Cl1' C85 Cl1 50.02(5) . . ?
Cl1' C85 Cl3 56.13(5) . . ?
Cl1 C85 Cl3 102.98(3) . . ?
Cl1' C85 Cl2 124.52(4) . . ?
Cl1 C85 Cl2 101.82(3) . . ?
Cl3 C85 Cl2 102.01(3) . . ?
Cl1' C85 Cl2' 114.47(5) . . ?
Cl1 C85 Cl2' 136.30(3) . . ?
Cl3 C85 Cl2' 63.15(3) . . ?
Cl2 C85 Cl2' 48.76(2) . . ?
C85 Cl1' Cl3 74.61(4) . . ?
Cl3 Cl2' C85 51.27(2) . . ?
Cl1' Cl3 C85 49.25(3) . . ?
Cl1' Cl3 Cl2' 110.51(3) . . ?
C85 Cl3 Cl2' 65.59(3) . . ?

loop_
_geom_bond_atom_site_label_1
_geom_bond_atom_site_label_2
_geom_bond_distance
_geom_bond_site_symmetry_2
_geom_bond_publ_flag
Sm1 N15 2.4342(6) . ?
Sm1 N9 2.4390(6) . ?
Sm1 N11 2.4438(6) . ?
Sm1 N13 2.4477(6) . ?
Sm1 N1 2.4589(5) . ?
Sm1 N5 2.4709(5) . ?
Sm1 N3 2.4718(5) . ?
Sm1 N7 2.4746(5) . ?
N1 C8 1.3520(5) . ?
N1 C1 1.4232(5) . ?
N2 C8 1.3129(5) . ?
N2 C9 1.3231(4) . ?
N3 C16 1.3439(5) . ?
N3 C9 1.3955(5) . ?
N4 C16 1.3064(5) . ?
N4 C17 1.3379(4) . ?
N5 C24 1.3692(5) . ?
N5 C17 1.3917(5) . ?
N6 C24 1.2826(5) . ?
N6 C25 1.3192(4) . ?
N7 C32 1.3461(5) . ?
N7 C25 1.4378(5) . ?
N8 C32 1.3128(5) . ?
N8 C1 1.3277(4) . ?
N9 C53 1.3524(4) . ?
N9 C60 1.3756(4) . ?
N10 C60 1.3406(5) . ?
N10 C61 1.3697(5) . ?
N11 C61 1.3536(4) . ?
N11 C68 1.3710(4) . ?
N12 C69 1.3167(4) . ?
N12 C68 1.3474(5) . ?
N13 C76 1.3504(4) . ?
N13 C69 1.3830(4) . ?
N14 C77 1.3151(4) . ?
N14 C76 1.3317(5) . ?
N15 C77 1.3620(4) . ?
N15 C84 1.3796(4) . ?
N16 C84 1.3354(5) . ?
N16 C53 1.3549(5) . ?
O1 C3 1.4284(4) . ?
O1 C33 1.4516(5) . ?
O2 C11 1.3452(4) . ?
O2 C38 1.5807(6) . ?
O3 C19 1.3675(4) . ?
O3 C43 1.4186(5) . ?
O4 C27 1.3540(4) . ?
O4 C48 1.4079(5) . ?
C1 C2 1.4696(5) . ?
C2 C3 1.3994(5) . ?
C2 C7 1.4055(4) . ?
C3 C4 1.3571(6) . ?
C4 C5 1.4121(5) . ?
C5 C6 1.3622(5) . ?
C6 C7 1.3933(5) . ?
C7 C8 1.4610(5) . ?
C9 C10 1.4292(5) . ?
C10 C15 1.3669(4) . ?
C10 C11 1.4177(5) . ?
C11 C12 1.4247(6) . ?
C12 C13 1.3555(5) . ?
C13 C14 1.3392(5) . ?
C14 C15 1.4004(6) . ?
C15 C16 1.5611(5) . ?
C17 C18 1.4095(5) . ?
C18 C23 1.3354(5) . ?
C18 C19 1.4341(5) . ?
C19 C20 1.3811(5) . ?
C20 C21 1.3808(5) . ?
C21 C22 1.3850(6) . ?
C22 C23 1.3815(5) . ?
C23 C24 1.5296(5) . ?
C25 C26 1.4482(5) . ?
C26 C31 1.3469(4) . ?
C26 C27 1.4039(5) . ?
C27 C28 1.4289(6) . ?
C28 C29 1.3986(5) . ?
C29 C30 1.3392(6) . ?
C30 C31 1.4158(6) . ?
C31 C32 1.4646(5) . ?
C33 C36 1.5043(7) . ?
C33 C34 1.5229(8) . ?
C34 C35 1.4999(8) . ?
C36 C37 1.4847(8) . ?
C38 C41 1.5423(7) . ?
C38 C39 1.5770(9) . ?
C39 C40 1.4719(12) . ?
C41 C42 1.4858(9) . ?
C43 C46 1.4177(5) . ?
C43 C44 1.5111(7) . ?
C44 C45 1.4983(7) . ?
C46 C47 1.1987(11) . ?
C48 C51 1.5018(8) . ?
C48 C49 1.5036(7) . ?
C49 C50 1.5172(11) . ?
C51 C52 1.5058(10) . ?
C53 C54 1.4853(5) . ?
C54 C59 1.3556(5) . ?
C54 C55 1.3842(4) . ?
C55 C56 1.4474(5) . ?
C56 C57 1.2932(6) . ?
C57 C58 1.3668(5) . ?
C58 C59 1.3747(5) . ?
C59 C60 1.4727(5) . ?
C61 C62 1.4463(5) . ?
C62 C67 1.3436(5) . ?
C62 C63 1.4119(5) . ?
C63 C64 1.3225(5) . ?
C64 C65 1.4181(6) . ?
C65 C66 1.3953(5) . ?
C66 C67 1.3976(5) . ?
C67 C68 1.4669(5) . ?
C69 C70 1.4365(5) . ?
C70 C75 1.3971(5) . ?
C70 C71 1.4061(4) . ?
C71 C72 1.3602(5) . ?
C72 C73 1.4226(6) . ?
C73 C74 1.3558(4) . ?
C74 C75 1.3926(5) . ?
C75 C76 1.4733(5) . ?
C77 C78 1.4780(5) . ?
C78 C79 1.3786(4) . ?
C78 C83 1.3987(5) . ?
C79 C80 1.3772(5) . ?
C80 C81 1.3836(6) . ?
C81 C82 1.3729(5) . ?
C82 C83 1.3943(5) . ?
C83 C84 1.4657(5) . ?
C85 Cl1' 1.3341(6) . ?
C85 Cl1 1.6768(6) . ?
C85 Cl3 1.6979(7) . ?
C85 Cl2 1.7199(6) . ?
C85 Cl2' 1.9820(8) . ?
Cl1' Cl3 1.4622(11) . ?
Cl2' Cl3 1.9419(9) . ?
